data_1542506
loop_
_publ_author_name
'Ravi, A. J.'
'Kumar, K. Mahesh'
'Devarajegowda, H. C.'

_publ_section_title
;
 (7,8-Dimethyl-2-oxo-2<i>H</i>-chromen-4-yl)methyl
 piperidine-1-carbodithioate
;
_journal_coeditor_code HB4015
_journal_issue 2
_journal_name_full IUCrData
_journal_page_first x160171
_journal_paper_doi 10.1107/S2414314616001711
_journal_volume 1
_journal_year 2016
_chemical_formula_iupac 'C18 H21 N O2 S2'
_chemical_formula_moiety 'C18 H21 N O2 S2'
_chemical_formula_sum 'C18 H21 N O2 S2'
_chemical_formula_weight 347.48
_chemical_melting_point 439
_chemical_name_systematic
;
(7,8-Dimethyl-2-oxo-2<i>H</i>-chromen-4-yl)methyl
piperidine-1-carbodithioate
;
_space_group_crystal_system monoclinic
_space_group_IT_number 14
_space_group_name_Hall '-P 2ybc'
_space_group_name_H-M_alt 'P 1 21/c 1'
_symmetry_space_group_name_Hall '-P 2ybc'
_symmetry_space_group_name_H-M 'P 1 21/c 1'
_atom_sites_solution_hydrogens geom
_audit_creation_method SHELXL-2014/7
_cell_angle_alpha 90
_cell_angle_beta 99.486(2)
_cell_angle_gamma 90
_cell_formula_units_Z 4
_cell_length_a 11.6767(3)
_cell_length_b 16.2058(3)
_cell_length_c 9.1417(2)
_cell_measurement_reflns_used 5070
_cell_measurement_temperature 296(2)
_cell_measurement_theta_max 30.335
_cell_measurement_theta_min 1.768
_cell_volume 1706.23(7)
_computing_cell_refinement
;
SAINT (Bruker, 2009)
;
_computing_data_collection
;
SMART (Bruker, 2009)
;
_computing_data_reduction
;
SAINT (Bruker, 2009)
;
_computing_molecular_graphics
;
ORTEP-3 for Windows (Farrugia, 2012)
;
_computing_publication_material
;
SHELXL2014 (Sheldrick, 2015)
;
_computing_structure_refinement
;
SHELXL2014 (Sheldrick, 2015)
;
_computing_structure_solution
;
SHELXS97 (Sheldrick, 2008)
;
_diffrn_ambient_temperature 296(2)
_diffrn_measured_fraction_theta_full 1.000
_diffrn_measured_fraction_theta_max 0.988
_diffrn_measurement_device_type 'Bruker SMART CCD area-detector'
_diffrn_measurement_method '\w and \f scans'
_diffrn_radiation_monochromator graphite
_diffrn_radiation_source 'fine-focus sealed tube'
_diffrn_radiation_type MoK\a
_diffrn_radiation_wavelength 0.71073
_diffrn_reflns_av_R_equivalents 0.0364
_diffrn_reflns_limit_h_max 16
_diffrn_reflns_limit_h_min -14
_diffrn_reflns_limit_k_max 22
_diffrn_reflns_limit_k_min -22
_diffrn_reflns_limit_l_max 12
_diffrn_reflns_limit_l_min -11
_diffrn_reflns_number 19606
_diffrn_reflns_theta_full 25.242
_diffrn_reflns_theta_max 30.335
_diffrn_reflns_theta_min 1.768
_exptl_absorpt_coefficient_mu 0.321
_exptl_absorpt_correction_T_max 1.0000
_exptl_absorpt_correction_T_min 0.7700
_exptl_absorpt_correction_type multi-scan
_exptl_absorpt_process_details
;
(SADABS; Bruker, 2009)
;
_exptl_crystal_colour colourless
_exptl_crystal_density_diffrn 1.353
_exptl_crystal_description Plate
_exptl_crystal_F_000 736
_exptl_crystal_size_max 0.24
_exptl_crystal_size_mid 0.20
_exptl_crystal_size_min 0.12
_refine_diff_density_max 0.291
_refine_diff_density_min -0.175
_refine_ls_extinction_method none
_refine_ls_goodness_of_fit_ref 1.057
_refine_ls_hydrogen_treatment constr
_refine_ls_matrix_type full
_refine_ls_number_parameters 208
_refine_ls_number_reflns 5070
_refine_ls_number_restraints 0
_refine_ls_restrained_S_all 1.057
_refine_ls_R_factor_all 0.0862
_refine_ls_R_factor_gt 0.0487
_refine_ls_shift/su_max 0.001
_refine_ls_shift/su_mean 0.000
_refine_ls_structure_factor_coef Fsqd
_refine_ls_weighting_details 'w=1/[\s^2^(Fo^2^)+(0.0649P)^2^+0.1225P] where P=(Fo^2^+2Fc^2^)/3'
_refine_ls_weighting_scheme calc
_refine_ls_wR_factor_gt 0.1233
_refine_ls_wR_factor_ref 0.1404
_reflns_number_gt 3111
_reflns_number_total 5070
_reflns_threshold_expression 'I > 2\s(I)'
_cod_data_source_file hb4015sup1.cif
_cod_data_source_block I
_cod_depositor_comments 'Adding full bibliography for 1542506.cif.'
_cod_database_code 1542506
_cod_database_fobs_code 1542506
_shelx_space_group_comment
;
The symmetry employed for this shelxl refinement is uniquely defined
by the following loop, which should always be used as a source of
symmetry information in preference to the above space-group names.
They are only intended as comments.
;

loop_
_space_group_symop_operation_xyz
'x, y, z'
'-x, y+1/2, -z+1/2'
'-x, -y, -z'
'x, -y-1/2, z-1/2'

loop_
_atom_site_type_symbol
_atom_site_label
_atom_site_fract_x
_atom_site_fract_y
_atom_site_fract_z
_atom_site_U_iso_or_equiv
_atom_site_adp_type
_atom_site_calc_flag
_atom_site_occupancy
S S1 0.72757(4) 0.85043(3) 0.04750(6) 0.05596(17) Uani d 1
S S2 0.97470(5) 0.86854(3) 0.20673(7) 0.06158(18) Uani d 1
O O3 0.52322(11) 1.12401(7) 0.20252(15) 0.0522(3) Uani d 1
O O4 0.43238(14) 1.02016(9) 0.2869(2) 0.0849(5) Uani d 1
N N5 0.85029(13) 0.73033(9) 0.18090(18) 0.0505(4) Uani d 1
C C6 0.52787(18) 1.29307(12) 0.1852(3) 0.0624(5) Uani d 1
H H6A 0.4757 1.2581 0.2278 0.094 Uiso calc 1
H H6B 0.5689 1.3282 0.2607 0.094 Uiso calc 1
H H6C 0.4844 1.3263 0.1085 0.094 Uiso calc 1
C C7 0.7133(2) 1.36691(12) 0.0386(3) 0.0676(6) Uani d 1
H H7A 0.7770 1.3786 -0.0125 0.101 Uiso calc 1
H H7B 0.6433 1.3901 -0.0157 0.101 Uiso calc 1
H H7C 0.7285 1.3907 0.1361 0.101 Uiso calc 1
C C8 0.69952(16) 1.27483(11) 0.0510(2) 0.0502(4) Uani d 1
C C9 0.77554(17) 1.22298(12) -0.0077(2) 0.0560(5) Uani d 1
H H9 0.8318 1.2462 -0.0562 0.067 Uiso calc 1
C C10 0.77018(16) 1.13909(11) 0.0036(2) 0.0500(4) Uani d 1
H H10 0.8223 1.1062 -0.0368 0.060 Uiso calc 1
C C11 0.68595(14) 1.10240(10) 0.07637(19) 0.0419(4) Uani d 1
C C12 0.60991(14) 1.15510(10) 0.13132(19) 0.0419(4) Uani d 1
C C13 0.61317(15) 1.24084(11) 0.1205(2) 0.0456(4) Uani d 1
C C14 0.67517(14) 1.01447(10) 0.0980(2) 0.0438(4) Uani d 1
C C15 0.59226(16) 0.98717(11) 0.1716(2) 0.0511(4) Uani d 1
H H15 0.5870 0.9308 0.1884 0.061 Uiso calc 1
C C16 0.51136(17) 1.04126(12) 0.2253(2) 0.0547(5) Uani d 1
C C17 0.75634(18) 0.95856(11) 0.0327(2) 0.0565(5) Uani d 1
H H17A 0.8351 0.9695 0.0817 0.068 Uiso calc 1
H H17B 0.7522 0.9723 -0.0713 0.068 Uiso calc 1
C C18 0.85766(15) 0.81038(11) 0.15314(18) 0.0440(4) Uani d 1
C C19 0.95023(19) 0.68230(13) 0.2544(2) 0.0607(5) Uani d 1
H H19A 0.9315 0.6568 0.3435 0.073 Uiso calc 1
H H19B 1.0163 0.7185 0.2827 0.073 Uiso calc 1
C C20 0.98043(19) 0.61655(13) 0.1501(3) 0.0673(6) Uani d 1
H H20A 1.0057 0.6425 0.0653 0.081 Uiso calc 1
H H20B 1.0441 0.5834 0.2005 0.081 Uiso calc 1
C C21 0.8778(2) 0.56170(13) 0.0977(3) 0.0731(7) Uani d 1
H H21A 0.8587 0.5304 0.1808 0.088 Uiso calc 1
H H21B 0.8976 0.5230 0.0249 0.088 Uiso calc 1
C C22 0.77386(19) 0.61218(12) 0.0296(2) 0.0609(5) Uani d 1
H H22A 0.7893 0.6376 -0.0612 0.073 Uiso calc 1
H H22B 0.7070 0.5763 0.0047 0.073 Uiso calc 1
C C23 0.74742(16) 0.67820(11) 0.1354(2) 0.0533(5) Uani d 1
H H23A 0.6834 0.7120 0.0876 0.064 Uiso calc 1
H H23B 0.7245 0.6527 0.2221 0.064 Uiso calc 1

loop_
_atom_site_aniso_label
_atom_site_aniso_U_11
_atom_site_aniso_U_22
_atom_site_aniso_U_33
_atom_site_aniso_U_12
_atom_site_aniso_U_13
_atom_site_aniso_U_23
S1 0.0489(3) 0.0383(3) 0.0793(4) 0.00565(19) 0.0064(2) -0.0011(2)
S2 0.0517(3) 0.0575(3) 0.0752(4) -0.0109(2) 0.0093(3) -0.0097(2)
O3 0.0466(7) 0.0446(7) 0.0696(9) 0.0051(5) 0.0225(6) 0.0014(6)
O4 0.0832(11) 0.0629(10) 0.1247(14) -0.0001(8) 0.0649(11) 0.0065(9)
N5 0.0483(9) 0.0424(8) 0.0579(10) 0.0004(6) 0.0000(7) -0.0011(7)
C6 0.0590(13) 0.0456(11) 0.0829(15) 0.0110(9) 0.0125(11) -0.0083(10)
C7 0.0735(15) 0.0421(11) 0.0856(16) -0.0061(10) 0.0086(13) 0.0034(10)
C8 0.0484(10) 0.0398(10) 0.0593(12) -0.0009(8) 0.0001(9) 0.0008(8)
C9 0.0506(11) 0.0480(11) 0.0719(13) -0.0061(8) 0.0174(10) 0.0064(9)
C10 0.0431(10) 0.0471(10) 0.0623(12) 0.0029(8) 0.0163(9) 0.0026(8)
C11 0.0381(9) 0.0385(9) 0.0487(10) 0.0030(7) 0.0062(7) 0.0021(7)
C12 0.0367(9) 0.0405(9) 0.0483(10) 0.0012(7) 0.0064(7) 0.0017(7)
C13 0.0414(9) 0.0410(9) 0.0524(10) 0.0033(7) 0.0015(8) -0.0032(7)
C14 0.0428(9) 0.0365(9) 0.0519(10) 0.0040(7) 0.0073(8) 0.0021(7)
C15 0.0521(11) 0.0401(9) 0.0638(12) 0.0014(8) 0.0181(9) 0.0054(8)
C16 0.0519(11) 0.0471(10) 0.0688(13) -0.0009(8) 0.0212(10) 0.0031(9)
C17 0.0575(12) 0.0383(10) 0.0786(14) 0.0069(8) 0.0260(10) 0.0031(9)
C18 0.0459(10) 0.0450(10) 0.0428(10) 0.0024(7) 0.0126(8) -0.0070(7)
C19 0.0600(12) 0.0545(12) 0.0633(13) 0.0082(9) -0.0025(10) 0.0071(10)
C20 0.0577(13) 0.0602(13) 0.0856(16) 0.0086(10) 0.0169(11) 0.0068(11)
C21 0.0715(15) 0.0473(12) 0.1060(19) 0.0015(10) 0.0307(14) -0.0117(11)
C22 0.0647(13) 0.0533(12) 0.0672(13) -0.0136(10) 0.0182(11) -0.0062(10)
C23 0.0498(11) 0.0409(9) 0.0695(13) -0.0025(8) 0.0104(10) 0.0029(9)

loop_
_atom_type_symbol
_atom_type_description
_atom_type_scat_dispersion_real
_atom_type_scat_dispersion_imag
_atom_type_scat_source
C C 0.0033 0.0016 'International Tables Vol C Tables 4.2.6.8 and 6.1.1.4'
H H 0.0000 0.0000 'International Tables Vol C Tables 4.2.6.8 and 6.1.1.4'
N N 0.0061 0.0033 'International Tables Vol C Tables 4.2.6.8 and 6.1.1.4'
O O 0.0106 0.0060 'International Tables Vol C Tables 4.2.6.8 and 6.1.1.4'
S S 0.1246 0.1234 'International Tables Vol C Tables 4.2.6.8 and 6.1.1.4'

loop_
_geom_angle_atom_site_label_1
_geom_angle_atom_site_label_2
_geom_angle_atom_site_label_3
_geom_angle
C18 S1 C17 104.07(9)
C16 O3 C12 121.90(14)
C18 N5 C19 122.23(16)
C18 N5 C23 125.64(15)
C19 N5 C23 112.02(15)
C13 C6 H6A 109.5
C13 C6 H6B 109.5
H6A C6 H6B 109.5
C13 C6 H6C 109.5
H6A C6 H6C 109.5
H6B C6 H6C 109.5
C8 C7 H7A 109.5
C8 C7 H7B 109.5
H7A C7 H7B 109.5
C8 C7 H7C 109.5
H7A C7 H7C 109.5
H7B C7 H7C 109.5
C13 C8 C9 119.55(16)
C13 C8 C7 121.40(17)
C9 C8 C7 119.05(18)
C10 C9 C8 122.10(17)
C10 C9 H9 118.9
C8 C9 H9 118.9
C9 C10 C11 120.07(17)
C9 C10 H10 120.0
C11 C10 H10 120.0
C12 C11 C10 116.80(15)
C12 C11 C14 118.84(15)
C10 C11 C14 124.35(15)
C11 C12 O3 120.53(15)
C11 C12 C13 124.22(16)
O3 C12 C13 115.24(14)
C8 C13 C12 117.23(16)
C8 C13 C6 122.32(17)
C12 C13 C6 120.44(16)
C15 C14 C11 118.65(15)
C15 C14 C17 123.66(16)
C11 C14 C17 117.67(15)
C14 C15 C16 122.75(17)
C14 C15 H15 118.6
C16 C15 H15 118.6
O4 C16 O3 116.98(17)
O4 C16 C15 125.74(18)
O3 C16 C15 117.27(15)
C14 C17 S1 114.87(13)
C14 C17 H17A 108.5
S1 C17 H17A 108.5
C14 C17 H17B 108.5
S1 C17 H17B 108.5
H17A C17 H17B 107.5
N5 C18 S2 124.93(14)
N5 C18 S1 112.53(13)
S2 C18 S1 122.54(11)
N5 C19 C20 109.61(17)
N5 C19 H19A 109.7
C20 C19 H19A 109.7
N5 C19 H19B 109.7
C20 C19 H19B 109.7
H19A C19 H19B 108.2
C21 C20 C19 111.18(18)
C21 C20 H20A 109.4
C19 C20 H20A 109.4
C21 C20 H20B 109.4
C19 C20 H20B 109.4
H20A C20 H20B 108.0
C20 C21 C22 110.78(17)
C20 C21 H21A 109.5
C22 C21 H21A 109.5
C20 C21 H21B 109.5
C22 C21 H21B 109.5
H21A C21 H21B 108.1
C23 C22 C21 110.82(18)
C23 C22 H22A 109.5
C21 C22 H22A 109.5
C23 C22 H22B 109.5
C21 C22 H22B 109.5
H22A C22 H22B 108.1
N5 C23 C22 110.17(15)
N5 C23 H23A 109.6
C22 C23 H23A 109.6
N5 C23 H23B 109.6
C22 C23 H23B 109.6
H23A C23 H23B 108.1

loop_
_geom_bond_atom_site_label_1
_geom_bond_atom_site_label_2
_geom_bond_distance
S1 C18 1.7825(18)
S1 C17 1.7937(18)
S2 C18 1.6660(18)
O3 C16 1.368(2)
O3 C12 1.385(2)
O4 C16 1.206(2)
N5 C18 1.327(2)
N5 C19 1.470(2)
N5 C23 1.471(2)
C6 C13 1.501(2)
C6 H6A 0.9600
C6 H6B 0.9600
C6 H6C 0.9600
C7 C8 1.507(3)
C7 H7A 0.9600
C7 H7B 0.9600
C7 H7C 0.9600
C8 C13 1.391(3)
C8 C9 1.392(3)
C9 C10 1.366(3)
C9 H9 0.9300
C10 C11 1.407(2)
C10 H10 0.9300
C11 C12 1.385(2)
C11 C14 1.447(2)
C12 C13 1.394(2)
C14 C15 1.342(2)
C14 C17 1.504(2)
C15 C16 1.434(2)
C15 H15 0.9300
C17 H17A 0.9700
C17 H17B 0.9700
C19 C20 1.510(3)
C19 H19A 0.9700
C19 H19B 0.9700
C20 C21 1.506(3)
C20 H20A 0.9700
C20 H20B 0.9700
C21 C22 1.510(3)
C21 H21A 0.9700
C21 H21B 0.9700
C22 C23 1.508(3)
C22 H22A 0.9700
C22 H22B 0.9700
C23 H23A 0.9700
C23 H23B 0.9700

loop_
_geom_hbond_atom_site_label_D
_geom_hbond_atom_site_label_H
_geom_hbond_atom_site_label_A
_geom_hbond_distance_DH
_geom_hbond_distance_HA
_geom_hbond_distance_DA
_geom_hbond_angle_DHA
_geom_hbond_publ_flag
C17 H17A S2 0.97 2.45 3.134(2) 127 yes

loop_
_geom_torsion_atom_site_label_1
_geom_torsion_atom_site_label_2
_geom_torsion_atom_site_label_3
_geom_torsion_atom_site_label_4
_geom_torsion
C13 C8 C9 C10 -1.6(3)
C7 C8 C9 C10 178.0(2)
C8 C9 C10 C11 0.0(3)
C9 C10 C11 C12 1.2(3)
C9 C10 C11 C14 -178.15(19)
C10 C11 C12 O3 179.04(16)
C14 C11 C12 O3 -1.6(3)
C10 C11 C12 C13 -0.9(3)
C14 C11 C12 C13 178.49(17)
C16 O3 C12 C11 2.0(3)
C16 O3 C12 C13 -178.05(17)
C9 C8 C13 C12 1.9(3)
C7 C8 C13 C12 -177.70(18)
C9 C8 C13 C6 -179.57(18)
C7 C8 C13 C6 0.9(3)
C11 C12 C13 C8 -0.6(3)
O3 C12 C13 C8 179.44(16)
C11 C12 C13 C6 -179.25(18)
O3 C12 C13 C6 0.8(3)
C12 C11 C14 C15 -0.5(3)
C10 C11 C14 C15 178.87(18)
C12 C11 C14 C17 178.01(17)
C10 C11 C14 C17 -2.7(3)
C11 C14 C15 C16 2.2(3)
C17 C14 C15 C16 -176.22(19)
C12 O3 C16 O4 -179.19(18)
C12 O3 C16 C15 -0.4(3)
C14 C15 C16 O4 176.9(2)
C14 C15 C16 O3 -1.8(3)
C15 C14 C17 S1 4.6(3)
C11 C14 C17 S1 -173.78(14)
C18 S1 C17 C14 -119.89(15)
C19 N5 C18 S2 -4.7(2)
C23 N5 C18 S2 179.53(14)
C19 N5 C18 S1 174.31(14)
C23 N5 C18 S1 -1.5(2)
C17 S1 C18 N5 177.30(13)
C17 S1 C18 S2 -3.67(13)
C18 N5 C19 C20 -116.9(2)
C23 N5 C19 C20 59.4(2)
N5 C19 C20 C21 -56.5(2)
C19 C20 C21 C22 54.5(3)
C20 C21 C22 C23 -54.1(3)
C18 N5 C23 C22 116.7(2)
C19 N5 C23 C22 -59.4(2)
C21 C22 C23 N5 55.9(2)
